data_7058312
loop_
_publ_author_name
'Torubaev, Yury V.'
'Rai, Dhirendra K.'
'Skabitsky, Ivan V.'
'Pakhira, Srimanta'
'Dmitrienko, Artem'

_publ_section_title
;
 Energy framework approach to the supramolecular reactions: interplay of
 the secondary bonding interaction in Ph2E2 (E = Se, Te)/p-I-C6F4-I
 co-crystals
;
_journal_issue 21
_journal_name_full 'New Journal of Chemistry'
_journal_page_first 7941
_journal_paper_doi 10.1039/C9NJ00347A
_journal_volume 43
_journal_year 2019
_chemical_formula_moiety 'C12 H10 Te2, C3 F2 I'
_chemical_formula_sum 'C15 H10 F2 I Te2'
_chemical_formula_weight 610.33
_chemical_name_systematic 'diphenyl ditelluride 1,4-diiodotetrafluorobenzene'
_space_group_crystal_system monoclinic
_space_group_IT_number 14
_space_group_name_Hall '-P 2ybc'
_space_group_name_H-M_alt 'P 1 21/c 1'
_symmetry_space_group_name_Hall '-P 2ybc'
_symmetry_space_group_name_H-M 'P 1 21/c 1'
_atom_sites_solution_hydrogens geom
_atom_sites_solution_primary direct
_audit_creation_date 2017-05-16
_audit_creation_method
;
Olex2 1.2
(compiled 2016.11.07 svn.r3352 for OlexSys, GUI svn.r5261)
;
_audit_update_record
;
2018-01-10 deposited with the CCDC.    2019-04-16 downloaded from the CCDC.
;
_cell_angle_alpha 90
_cell_angle_beta 91.2410(10)
_cell_angle_gamma 90
_cell_formula_units_Z 4
_cell_length_a 10.1451(6)
_cell_length_b 6.1237(3)
_cell_length_c 26.0712(15)
_cell_measurement_reflns_used 3388
_cell_measurement_temperature 150
_cell_measurement_theta_max 26.55
_cell_measurement_theta_min 2.52
_cell_volume 1619.31(16)
_computing_cell_refinement 'SAINT v7.60A (Bruker, 2009)'
_computing_data_reduction 'SAINT v7.60A (Bruker, 2009)'
_computing_molecular_graphics 'Olex2 (Dolomanov et al., 2009)'
_computing_publication_material 'Olex2 (Dolomanov et al., 2009)'
_computing_structure_refinement 'ShelXL (Sheldrick, 2015)'
_computing_structure_solution 'XS (Sheldrick, 2008)'
_diffrn_ambient_temperature 150
_diffrn_measured_fraction_theta_full 0.999
_diffrn_measured_fraction_theta_max 0.999
_diffrn_measurement_device_type 'Bruker APEX-II CCD'
_diffrn_measurement_method '\f and \w scans'
_diffrn_radiation_monochromator graphite
_diffrn_radiation_type MoK\a
_diffrn_radiation_wavelength 0.71073
_diffrn_reflns_av_R_equivalents 0.0449
_diffrn_reflns_av_unetI/netI 0.0395
_diffrn_reflns_Laue_measured_fraction_full 0.999
_diffrn_reflns_Laue_measured_fraction_max 0.999
_diffrn_reflns_limit_h_max 13
_diffrn_reflns_limit_h_min -13
_diffrn_reflns_limit_k_max 8
_diffrn_reflns_limit_k_min -8
_diffrn_reflns_limit_l_max 34
_diffrn_reflns_limit_l_min -34
_diffrn_reflns_number 16464
_diffrn_reflns_point_group_measured_fraction_full 0.999
_diffrn_reflns_point_group_measured_fraction_max 0.999
_diffrn_reflns_theta_full 25.242
_diffrn_reflns_theta_max 28.333
_diffrn_reflns_theta_min 2.518
_diffrn_standards_number 0
_exptl_absorpt_coefficient_mu 5.516
_exptl_absorpt_correction_T_max 0.7457
_exptl_absorpt_correction_T_min 0.5934
_exptl_absorpt_correction_type multi-scan
_exptl_absorpt_process_details
;
SADABS-2008/1 (Bruker,2008) was used for absorption correction.
wR2(int) was 0.0714 before and 0.0455 after correction.
The Ratio of minimum to maximum transmission is 0.7958.
The \l/2 correction factor is Not present.
;
_exptl_crystal_colour 'light orange'
_exptl_crystal_colour_modifier light
_exptl_crystal_colour_primary orange
_exptl_crystal_density_diffrn 2.503
_exptl_crystal_description prism
_exptl_crystal_F_000 1100
_exptl_crystal_size_max 0.55
_exptl_crystal_size_mid 0.25
_exptl_crystal_size_min 0.2
_refine_diff_density_max 0.655
_refine_diff_density_min -0.562
_refine_diff_density_rms 0.135
_refine_ls_extinction_method none
_refine_ls_goodness_of_fit_ref 1.001
_refine_ls_hydrogen_treatment constr
_refine_ls_matrix_type full
_refine_ls_number_parameters 157
_refine_ls_number_reflns 4040
_refine_ls_number_restraints 0
_refine_ls_restrained_S_all 1.001
_refine_ls_R_factor_all 0.0450
_refine_ls_R_factor_gt 0.0287
_refine_ls_shift/su_max 0.002
_refine_ls_shift/su_mean 0.000
_refine_ls_structure_factor_coef Fsqd
_refine_ls_weighting_details 'w=1/[\s^2^(Fo^2^)+(0.0214P)^2^] where P=(Fo^2^+2Fc^2^)/3'
_refine_ls_weighting_scheme calc
_refine_ls_wR_factor_gt 0.0502
_refine_ls_wR_factor_ref 0.0546
_reflns_Friedel_coverage 0.000
_reflns_number_gt 3187
_reflns_number_total 4040
_reflns_threshold_expression 'I > 2\s(I)'
_cod_data_source_file c9nj00347a2.cif
_cod_data_source_block 1_CCDC2
_cod_depositor_comments 'Adding full bibliography for 7058311--7058312.cif.'
_cod_database_code 7058312
_shelx_space_group_comment
;
The symmetry employed for this shelxl refinement is uniquely defined
by the following loop, which should always be used as a source of
symmetry information in preference to the above space-group names.
They are only intended as comments.
;
_olex2_refinement_description
;
1. Fixed Uiso
 At 1.2 times of:
  All C(H) groups
2.a Aromatic/amide H refined with riding coordinates:
 C6(H6), C5(H5), C4(H4), C3(H3), C2(H2), C8(H8), C9(H9), C10(H10), C11(H11),
 C12(H12)
2.b Fitted hexagon refined as free rotating group:
 C1(C6,C5,C4,C3,C2), C8(C9,C10,C11,C12,C7)
;
_shelx_shelxl_version_number 2014/7
_olex2_submission_special_instructions 'No special instructions were received'

loop_
_space_group_symop_operation_xyz
'x, y, z'
'-x, y+1/2, -z+1/2'
'-x, -y, -z'
'x, -y-1/2, z-1/2'

loop_
_atom_site_label
_atom_site_type_symbol
_atom_site_fract_x
_atom_site_fract_y
_atom_site_fract_z
_atom_site_U_iso_or_equiv
_atom_site_adp_type
_atom_site_occupancy
_atom_site_site_symmetry_order
_atom_site_calc_flag
_atom_site_refinement_flags_posn
Te2 Te 0.64474(3) 1.10542(4) -0.22300(2) 0.02572(7) Uani 1 1 d .
Te1 Te 0.73113(3) 1.52045(4) -0.22438(2) 0.02728(8) Uani 1 1 d .
I1 I 1.21674(3) 1.17548(5) 0.07203(2) 0.03452(8) Uani 1 1 d .
F1 F 1.2582(2) 1.6095(4) 0.00645(10) 0.0439(7) Uani 1 1 d .
F2 F 0.9073(2) 1.1359(4) 0.04632(10) 0.0415(6) Uani 1 1 d .
C15 C 0.9552(4) 1.3167(6) 0.02369(16) 0.0278(9) Uani 1 1 d .
C1 C 0.9193(2) 1.4781(4) -0.18779(10) 0.0255(9) Uani 1 1 d .
C6 C 1.0075(3) 1.6513(3) -0.19047(10) 0.0294(9) Uani 1 1 d G
H6 H 0.9830 1.7808 -0.2084 0.035 Uiso 1 1 calc R
C5 C 1.1314(2) 1.6352(4) -0.16699(11) 0.0376(11) Uani 1 1 d G
H5 H 1.1916 1.7536 -0.1688 0.045 Uiso 1 1 calc R
C4 C 1.1672(2) 1.4457(5) -0.14083(12) 0.0410(12) Uani 1 1 d G
H4 H 1.2519 1.4347 -0.1248 0.049 Uiso 1 1 calc R
C3 C 1.0791(3) 1.2725(4) -0.13814(12) 0.0493(13) Uani 1 1 d G
H3 H 1.1036 1.1430 -0.1203 0.059 Uiso 1 1 calc R
C2 C 0.9552(3) 1.2887(4) -0.16163(12) 0.0394(11) Uani 1 1 d G
H2 H 0.8950 1.1703 -0.1598 0.047 Uiso 1 1 calc R
C13 C 1.0871(4) 1.3671(7) 0.02852(15) 0.0272(9) Uani 1 1 d .
C14 C 1.1297(4) 1.5528(7) 0.00413(16) 0.0306(10) Uani 1 1 d .
C8 C 0.5535(3) 1.2719(4) -0.11617(10) 0.0317(10) Uani 1 1 d .
H8 H 0.6039 1.3983 -0.1236 0.038 Uiso 1 1 calc R
C9 C 0.4870(3) 1.2575(4) -0.07023(9) 0.0406(11) Uani 1 1 d G
H9 H 0.4920 1.3741 -0.0462 0.049 Uiso 1 1 calc R
C10 C 0.4132(3) 1.0725(5) -0.05941(8) 0.0388(11) Uani 1 1 d G
H10 H 0.3678 1.0626 -0.0280 0.047 Uiso 1 1 calc R
C11 C 0.4059(3) 0.9019(4) -0.09454(10) 0.0375(11) Uani 1 1 d G
H11 H 0.3555 0.7755 -0.0871 0.045 Uiso 1 1 calc R
C12 C 0.4724(3) 0.9163(4) -0.14048(9) 0.0291(9) Uani 1 1 d G
H12 H 0.4674 0.7998 -0.1645 0.035 Uiso 1 1 calc R
C7 C 0.5462(2) 1.1013(4) -0.15130(8) 0.0232(8) Uani 1 1 d G

loop_
_atom_site_aniso_label
_atom_site_aniso_U_11
_atom_site_aniso_U_22
_atom_site_aniso_U_33
_atom_site_aniso_U_23
_atom_site_aniso_U_13
_atom_site_aniso_U_12
Te2 0.03065(15) 0.01845(14) 0.02804(15) -0.00093(11) 0.00052(11) -0.00390(11)
Te1 0.02956(15) 0.01670(13) 0.03542(16) 0.00282(11) -0.00326(12) -0.00135(11)
I1 0.03295(16) 0.04231(18) 0.02816(16) 0.00265(13) -0.00253(12) 0.01042(13)
F1 0.0229(13) 0.0528(17) 0.0558(18) 0.0159(14) -0.0062(12) -0.0095(12)
F2 0.0391(15) 0.0397(15) 0.0455(16) 0.0150(12) -0.0047(12) -0.0110(12)
C15 0.029(2) 0.029(2) 0.026(2) 0.0021(18) 0.0027(17) -0.0063(18)
C1 0.027(2) 0.026(2) 0.024(2) -0.0036(17) 0.0027(17) -0.0008(17)
C6 0.033(2) 0.023(2) 0.032(2) 0.0040(17) 0.0019(18) -0.0052(18)
C5 0.029(2) 0.040(3) 0.044(3) -0.001(2) 0.006(2) -0.010(2)
C4 0.032(3) 0.047(3) 0.044(3) 0.003(2) -0.008(2) 0.002(2)
C3 0.054(3) 0.035(3) 0.057(3) 0.018(2) -0.021(3) 0.000(2)
C2 0.035(3) 0.030(2) 0.053(3) 0.011(2) -0.012(2) -0.006(2)
C13 0.032(2) 0.029(2) 0.021(2) -0.0004(17) 0.0001(17) 0.0059(18)
C14 0.018(2) 0.041(3) 0.033(2) -0.003(2) 0.0010(17) -0.0062(19)
C8 0.032(2) 0.028(2) 0.035(3) -0.0045(19) -0.0051(19) -0.0050(19)
C9 0.040(3) 0.052(3) 0.029(3) -0.012(2) -0.001(2) 0.000(2)
C10 0.029(2) 0.062(3) 0.026(2) 0.005(2) 0.0005(19) 0.007(2)
C11 0.030(2) 0.046(3) 0.038(3) 0.007(2) 0.0021(19) -0.009(2)
C12 0.029(2) 0.029(2) 0.029(2) 0.0011(19) -0.0037(18) -0.0032(18)
C7 0.0153(19) 0.029(2) 0.025(2) 0.0045(17) -0.0041(15) 0.0008(16)

loop_
_atom_type_symbol
_atom_type_description
_atom_type_scat_dispersion_real
_atom_type_scat_dispersion_imag
_atom_type_scat_source
C C 0.0033 0.0016 'International Tables Vol C Tables 4.2.6.8 and 6.1.1.4'
H H 0.0000 0.0000 'International Tables Vol C Tables 4.2.6.8 and 6.1.1.4'
F F 0.0171 0.0103 'International Tables Vol C Tables 4.2.6.8 and 6.1.1.4'
I I -0.4742 1.8119 'International Tables Vol C Tables 4.2.6.8 and 6.1.1.4'
Te Te -0.5308 1.6751 'International Tables Vol C Tables 4.2.6.8 and 6.1.1.4'

loop_
_geom_angle_atom_site_label_1
_geom_angle_atom_site_label_2
_geom_angle_atom_site_label_3
_geom_angle
_geom_angle_site_symmetry_1
_geom_angle_site_symmetry_3
C7 Te2 Te1 100.45(7) . .
C1 Te1 Te2 99.68(7) . .
F2 C15 C13 120.2(4) . .
F2 C15 C14 118.8(4) . 3_785
C14 C15 C13 121.1(4) 3_785 .
C6 C1 Te1 117.09(13) . .
C6 C1 C2 120.0 . .
C2 C1 Te1 122.91(13) . .
C1 C6 H6 120.0 . .
C5 C6 C1 120.0 . .
C5 C6 H6 120.0 . .
C6 C5 H5 120.0 . .
C4 C5 C6 120.0 . .
C4 C5 H5 120.0 . .
C5 C4 H4 120.0 . .
C5 C4 C3 120.0 . .
C3 C4 H4 120.0 . .
C4 C3 H3 120.0 . .
C2 C3 C4 120.0 . .
C2 C3 H3 120.0 . .
C1 C2 H2 120.0 . .
C3 C2 C1 120.0 . .
C3 C2 H2 120.0 . .
C15 C13 I1 121.7(3) . .
C14 C13 I1 121.1(3) . .
C14 C13 C15 117.2(4) . .
F1 C14 C15 117.9(4) . 3_785
F1 C14 C13 120.3(4) . .
C15 C14 C13 121.8(4) 3_785 .
C9 C8 H8 120.0 . .
C9 C8 C7 120.0 . .
C7 C8 H8 120.0 . .
C8 C9 H9 120.0 . .
C8 C9 C10 120.0 . .
C10 C9 H9 120.0 . .
C9 C10 H10 120.0 . .
C11 C10 C9 120.0 . .
C11 C10 H10 120.0 . .
C10 C11 H11 120.0 . .
C10 C11 C12 120.0 . .
C12 C11 H11 120.0 . .
C11 C12 H12 120.0 . .
C7 C12 C11 120.0 . .
C7 C12 H12 120.0 . .
C8 C7 Te2 123.21(13) . .
C12 C7 Te2 116.79(13) . .
C12 C7 C8 120.0 . .

loop_
_geom_bond_atom_site_label_1
_geom_bond_atom_site_label_2
_geom_bond_distance
_geom_bond_site_symmetry_2
Te2 Te1 2.6889(4) .
Te2 C7 2.1393(19) .
Te1 C1 2.1318(19) .
I1 C13 2.080(4) .
F1 C14 1.349(4) .
F2 C15 1.350(4) .
C15 C13 1.377(5) .
C15 C14 1.371(6) 3_785
C1 C6 1.3900 .
C1 C2 1.3900 .
C6 H6 0.9500 .
C6 C5 1.3900 .
C5 H5 0.9500 .
C5 C4 1.3900 .
C4 H4 0.9500 .
C4 C3 1.3900 .
C3 H3 0.9500 .
C3 C2 1.3900 .
C2 H2 0.9500 .
C13 C14 1.377(6) .
C14 C15 1.371(6) 3_785
C8 H8 0.9500 .
C8 C9 1.3900 .
C8 C7 1.3900 .
C9 H9 0.9500 .
C9 C10 1.3900 .
C10 H10 0.9500 .
C10 C11 1.3900 .
C11 H11 0.9500 .
C11 C12 1.3900 .
C12 H12 0.9500 .
C12 C7 1.3900 .

loop_
_geom_torsion_atom_site_label_1
_geom_torsion_atom_site_label_2
_geom_torsion_atom_site_label_3
_geom_torsion_atom_site_label_4
_geom_torsion
_geom_torsion_site_symmetry_1
_geom_torsion_site_symmetry_4
Te1 C1 C6 C5 179.37(19) . .
Te1 C1 C2 C3 -179.3(2) . .
I1 C13 C14 F1 2.5(5) . .
I1 C13 C14 C15 -178.5(3) . 3_785
F2 C15 C13 I1 -1.8(5) . .
F2 C15 C13 C14 179.5(4) . .
C15 C13 C14 F1 -178.7(4) . .
C15 C13 C14 C15 0.3(7) . 3_785
C1 C6 C5 C4 0.0 . .
C6 C1 C2 C3 0.0 . .
C6 C5 C4 C3 0.0 . .
C5 C4 C3 C2 0.0 . .
C4 C3 C2 C1 0.0 . .
C2 C1 C6 C5 0.0 . .
C14 C15 C13 I1 178.5(3) 3_785 .
C14 C15 C13 C14 -0.3(7) 3_785 .
C8 C9 C10 C11 0.0 . .
C9 C8 C7 Te2 -179.81(19) . .
C9 C8 C7 C12 0.0 . .
C9 C10 C11 C12 0.0 . .
C10 C11 C12 C7 0.0 . .
C11 C12 C7 Te2 179.82(17) . .
C11 C12 C7 C8 0.0 . .
C7 C8 C9 C10 0.0 . .
